data_7134161
loop_
_publ_author_name
'Guo, Jian'
'Nie, Chenyang'
'Li, Shitai'
'Yan, Nana'
'Guo, Peng'
'Liu, Zhongmin'

_publ_section_title
;
 Revealing CO2 Adsorption Blocking Mechanism in Flexible Low-Silica
 Small-pore Zeolites via Three-Dimensional Electron Diffraction
;
_journal_name_full 'Chemical Communications'
_journal_paper_doi 10.1039/D4CC06791F
_journal_year 2025
_chemical_formula_moiety 'Al5.80 O32 Si10.20, 5.728(Na)'
_chemical_formula_sum 'Al5.8 Na5.73 O32 Si10.2'
_chemical_formula_weight 1086.69
_chemical_name_systematic DH-Na-GIS
_space_group_crystal_system tetragonal
_space_group_IT_number 92
_space_group_name_Hall 'P 4abw 2nw'
_space_group_name_H-M_alt 'P 41 21 2'
_audit_creation_method SHELXL-2018/3
_audit_update_record
;
2024-11-28 deposited with the CCDC.	2025-01-10 downloaded from the CCDC.
;
_cell_angle_alpha 90
_cell_angle_beta 90
_cell_angle_gamma 90
_cell_formula_units_Z 1
_cell_length_a 9.6120(14)
_cell_length_b 9.6120(14)
_cell_length_c 8.9150(18)
_cell_measurement_reflns_used 3037
_cell_measurement_temperature 293(2)
_cell_measurement_theta_max 64.9
_cell_measurement_theta_min 43
_cell_volume 823.7(2)
_computing_structure_refinement 'SHELXL-2018/3 (Sheldrick, 2018)'
_computing_structure_solution 'SHELXT 2014/4 (Sheldrick, 2014)'
_diffrn_ambient_temperature 293(2)
_diffrn_measured_fraction_theta_full 0.996
_diffrn_measured_fraction_theta_max 0.994
_diffrn_measurement_device_type 'JEOL 2100 Plus'
_diffrn_radiation_type electronc
_diffrn_radiation_wavelength 0.0251
_diffrn_reflns_av_R_equivalents 0.1629
_diffrn_reflns_av_unetI/netI 0.1402
_diffrn_reflns_Laue_measured_fraction_full 0.996
_diffrn_reflns_Laue_measured_fraction_max 0.994
_diffrn_reflns_limit_h_max 10
_diffrn_reflns_limit_h_min -9
_diffrn_reflns_limit_k_max 10
_diffrn_reflns_limit_k_min -11
_diffrn_reflns_limit_l_max 10
_diffrn_reflns_limit_l_min -10
_diffrn_reflns_number 3037
_diffrn_reflns_point_group_measured_fraction_full 0.997
_diffrn_reflns_point_group_measured_fraction_max 0.996
_diffrn_reflns_theta_full 0.856
_diffrn_reflns_theta_max 0.856
_diffrn_reflns_theta_min 0.110
_exptl_absorpt_coefficient_mu 0.000
_exptl_crystal_colour white
_exptl_crystal_density_diffrn 2.191
_exptl_crystal_description block
_exptl_crystal_F_000 201
_refine_diff_density_max 0.171
_refine_diff_density_min -0.150
_refine_diff_density_rms 0.052
_refine_ls_abs_structure_details
;
 All f" are zero, so absolute structure could not be determined
;
_refine_ls_extinction_coef 2127(51)
_refine_ls_extinction_expression Fc^*^=kFc[1+0.001xFc^2^\l^3^/sin(2\q)]^-1/4^
_refine_ls_extinction_method 'SHELXL-2018/3 (Sheldrick 2018)'
_refine_ls_goodness_of_fit_ref 1.147
_refine_ls_hydrogen_treatment undef
_refine_ls_matrix_type full
_refine_ls_number_parameters 67
_refine_ls_number_reflns 729
_refine_ls_number_restraints 67
_refine_ls_restrained_S_all 1.111
_refine_ls_R_factor_all 0.1713
_refine_ls_R_factor_gt 0.1292
_refine_ls_shift/su_max 0.184
_refine_ls_shift/su_mean 0.004
_refine_ls_structure_factor_coef Fsqd
_refine_ls_weighting_details 'w=1/[\s^2^(Fo^2^)+(0.2000P)^2^] where P=(Fo^2^+2Fc^2^)/3'
_refine_ls_weighting_scheme calc
_refine_ls_wR_factor_gt 0.3246
_refine_ls_wR_factor_ref 0.3554
_reflns_Friedel_coverage 0.571
_reflns_Friedel_fraction_full 1.000
_reflns_Friedel_fraction_max 1.000
_reflns_number_gt 432
_reflns_number_total 729
_reflns_threshold_expression 'I > 2\s(I)'
_cod_data_source_file d4cc06791f2.cif
_cod_data_source_block 30
_cod_original_cell_volume 823.7(3)
_cod_original_formula_sum 'Al5.80 Na5.73 O32 Si10.20'
_cod_database_code 7134161
_shelx_shelxl_version_number 2018/3
_shelx_space_group_comment
;
The symmetry employed for this shelxl refinement is uniquely defined
by the following loop, which should always be used as a source of
symmetry information in preference to the above space-group names.
They are only intended as comments.
;

loop_
_space_group_symop_operation_xyz
'x, y, z'
'-x, -y, z+1/2'
'-y+1/2, x+1/2, z+1/4'
'y+1/2, -x+1/2, z+3/4'
'-x+1/2, y+1/2, -z+1/4'
'x+1/2, -y+1/2, -z+3/4'
'y, x, -z'
'-y, -x, -z+1/2'

loop_
_atom_site_label
_atom_site_type_symbol
_atom_site_fract_x
_atom_site_fract_y
_atom_site_fract_z
_atom_site_U_iso_or_equiv
_atom_site_adp_type
_atom_site_occupancy
_atom_site_site_symmetry_order
_atom_site_calc_flag
_atom_site_refinement_flags_posn
_atom_site_refinement_flags_adp
_atom_site_refinement_flags_occupancy
_atom_site_disorder_assembly
_atom_site_disorder_group
Si1 Si 0.3647(9) 0.6353(9) 0.750000 0.029(3) Uani 0.6375 2 d S TU P . .
Si2 Si 0.1401(9) 0.4375(9) 0.3949(7) 0.028(2) Uani 0.6375 1 d . U P . .
Si3 Si 0.4396(10) 0.4396(10) 0.500000 0.031(3) Uani 0.6375 2 d S TU P . .
Al1 Al 0.3647(9) 0.6353(9) 0.750000 0.029(3) Uani 0.3625 2 d S TU P . .
Al2 Al 0.1401(9) 0.4375(9) 0.3949(7) 0.028(2) Uani 0.3625 1 d . U P . .
Al3 Al 0.4396(10) 0.4396(10) 0.500000 0.031(3) Uani 0.3625 2 d S TU P . .
O1 O 0.4441(16) 0.5841(14) 0.5971(12) 0.044(4) Uani 1 1 d . U . . .
O2 O 0.1992(13) 0.5981(16) 0.7488(14) 0.048(4) Uani 1 1 d . U . . .
O3 O 0.0718(15) 0.5805(13) 0.4693(12) 0.045(4) Uani 1 1 d . U . . .
O4 O 0.3087(17) 0.4419(18) 0.3823(14) 0.056(4) Uani 1 1 d . U . . .
Na1 Na -0.018(11) 0.701(9) 0.286(5) 0.38(5) Uani 0.716(17) 1 d . U P . .

loop_
_atom_site_aniso_label
_atom_site_aniso_U_11
_atom_site_aniso_U_22
_atom_site_aniso_U_33
_atom_site_aniso_U_23
_atom_site_aniso_U_13
_atom_site_aniso_U_12
Si1 0.027(4) 0.027(4) 0.034(5) -0.010(3) -0.010(3) -0.007(5)
Si2 0.041(6) 0.031(6) 0.012(3) -0.007(3) 0.006(3) 0.000(4)
Si3 0.036(4) 0.036(4) 0.021(4) -0.006(3) 0.006(3) 0.013(5)
Al1 0.027(4) 0.027(4) 0.034(5) -0.010(3) -0.010(3) -0.007(5)
Al2 0.041(6) 0.031(6) 0.012(3) -0.007(3) 0.006(3) 0.000(4)
Al3 0.036(4) 0.036(4) 0.021(4) -0.006(3) 0.006(3) 0.013(5)
O1 0.059(10) 0.039(9) 0.033(5) -0.012(5) -0.003(6) 0.003(6)
O2 0.025(8) 0.077(11) 0.043(6) 0.001(7) -0.014(5) 0.014(6)
O3 0.062(9) 0.043(8) 0.030(5) 0.002(5) 0.017(6) -0.004(6)
O4 0.057(10) 0.071(11) 0.040(6) -0.002(7) -0.018(6) 0.001(7)
Na1 0.66(11) 0.36(8) 0.12(3) 0.09(4) -0.09(5) 0.27(7)

loop_
_atom_type_symbol
_atom_type_description
_atom_type_scat_dispersion_real
_atom_type_scat_dispersion_imag
_atom_type_scat_source
O O 0.0000 0.0000 'International Tables Vol C Tables 4.2.6.8 and 6.1.1.4'
Si Si 0.0000 0.0000 'International Tables Vol C Tables 4.2.6.8 and 6.1.1.4'
Na Na 0.0000 0.0000 'International Tables Vol C Tables 4.2.6.8 and 6.1.1.4'
Al Al 0.0000 0.0000 'International Tables Vol C Tables 4.2.6.8 and 6.1.1.4'

loop_
_geom_angle_atom_site_label_1
_geom_angle_atom_site_label_2
_geom_angle_atom_site_label_3
_geom_angle
_geom_angle_site_symmetry_1
_geom_angle_site_symmetry_3
_geom_angle_publ_flag
O2 Si1 O2 115.3(13) 8_666 . ?
O2 Si1 O1 112.5(7) 8_666 8_666 ?
O2 Si1 O1 101.3(6) . 8_666 ?
O2 Si1 O1 101.3(6) 8_666 . ?
O2 Si1 O1 112.5(7) . . ?
O1 Si1 O1 114.4(12) 8_666 . ?
O4 Si2 O2 107.6(9) . 4_454 ?
O4 Si2 O3 113.6(8) . . ?
O2 Si2 O3 109.7(8) 4_454 . ?
O4 Si2 O3 106.2(8) . 4_454 ?
O2 Si2 O3 113.5(8) 4_454 4_454 ?
O3 Si2 O3 106.5(9) . 4_454 ?
O1 Si3 O1 103.6(12) . 7_556 ?
O1 Si3 O4 108.2(7) . 7_556 ?
O1 Si3 O4 110.3(8) 7_556 7_556 ?
O1 Si3 O4 110.3(8) . . ?
O1 Si3 O4 108.2(7) 7_556 . ?
O4 Si3 O4 115.5(13) 7_556 . ?
Si3 O1 Si1 133.0(10) . . ?
Si3 O1 Na1 118.0(18) . 6_565 ?
Si1 O1 Na1 103(2) . 6_565 ?
Si1 O2 Si2 136.4(10) . 3 ?
Si2 O3 Si2 132.8(9) . 3 ?
Si2 O3 Na1 107.3(19) . . ?
Si2 O3 Na1 119.9(19) 3 . ?
Si2 O4 Si3 136.1(9) . . ?
O3 Na1 O1 152(5) . 6_465 ?

loop_
_geom_bond_atom_site_label_1
_geom_bond_atom_site_label_2
_geom_bond_distance
_geom_bond_site_symmetry_2
_geom_bond_publ_flag
Si1 O2 1.630(15) 8_666 ?
Si1 O2 1.630(15) . ?
Si1 O1 1.638(14) 8_666 ?
Si1 O1 1.638(14) . ?
Si2 O4 1.625(18) . ?
Si2 O2 1.657(14) 4_454 ?
Si2 O3 1.662(15) . ?
Si2 O3 1.669(12) 4_454 ?
Si3 O1 1.637(14) . ?
Si3 O1 1.637(14) 7_556 ?
Si3 O4 1.639(15) 7_556 ?
Si3 O4 1.639(15) . ?
O1 Na1 2.41(6) 6_565 ?
O3 Na1 2.18(4) . ?
